data_2311099
loop_
_publ_author_name
'Conterosito, Eleonora'
'Palin, Luca'
'Caliandro, Rocco'
'van Beek, Wouter'
'Chernyshov, Dmitry'
'Milanesio, Marco'

_publ_section_title
;
 CO2 adsorption in Y zeolite: a structural and dynamic view by a novel
 principal-component-analysis-assisted in situ single-crystal X-ray
 diffraction experiment
;
_journal_coeditor_code SC5122
_journal_issue 2
_journal_name_full 'Acta Crystallographica Section A Foundations and Advances'
_journal_paper_doi 10.1107/S2053273318017618
_journal_volume 75
_journal_year 2019
_chemical_formula_sum 'C33.94 Al0 Na58.75 O481.8 Si192'
_chemical_formula_weight 14860.36
_chemical_name_systematic
;
 Na Zeolite Y * CO2
;
_space_group_IT_number 227
_symmetry_cell_setting cubic
_symmetry_Int_Tables_number 227
_symmetry_space_group_name_Hall '-F 4vw 2vw 3'
_symmetry_space_group_name_H-M 'F d -3 m :2'
_audit_creation_date 2018-07-30T13:13:34-00:00
_audit_creation_method 'WinGX routine CIF_UPDATE'
_cell_angle_alpha 90
_cell_angle_beta 90
_cell_angle_gamma 90
_cell_formula_units_Z 1
_cell_length_a 24.94919(16)
_cell_length_b 24.94919(16)
_cell_length_c 24.94919(16)
_cell_measurement_reflns_used 11995
_cell_measurement_temperature 200
_cell_measurement_theta_max 31.9440
_cell_measurement_theta_min 2.2520
_cell_volume 15529.92(17)
_computing_cell_refinement 'CrysAlisPro 1.171.38.46 (Rigaku OD, 2015)'
_computing_data_collection 'CrysAlisPro 1.171.38.46 (Rigaku OD, 2015)'
_computing_data_reduction 'CrysAlisPro 1.171.38.46 (Rigaku OD, 2015)'
_computing_structure_refinement 'SHELXL-2013 (Sheldrick, 2013)'
_diffrn_ambient_temperature 200
_diffrn_detector 'CCD plate'
_diffrn_measured_fraction_theta_full 0.999
_diffrn_measured_fraction_theta_max 0.989
_diffrn_measurement_device 'abstract diffractometer'
_diffrn_measurement_device_type 'dectris-CrysAlisPro-abstract goniometer imported dectris images'
_diffrn_measurement_method '\f scans'
_diffrn_radiation_monochromator synchrotron
_diffrn_radiation_probe x-ray
_diffrn_radiation_type synchrotron
_diffrn_radiation_wavelength 0.70158
_diffrn_reflns_av_R_equivalents 0.0552
_diffrn_reflns_av_unetI/netI 0.0195
_diffrn_reflns_Laue_measured_fraction_full 0.999
_diffrn_reflns_Laue_measured_fraction_max 0.989
_diffrn_reflns_limit_h_max 37
_diffrn_reflns_limit_h_min -37
_diffrn_reflns_limit_k_max 34
_diffrn_reflns_limit_k_min -34
_diffrn_reflns_limit_l_max 37
_diffrn_reflns_limit_l_min -37
_diffrn_reflns_number 32446
_diffrn_reflns_point_group_measured_fraction_full 0.999
_diffrn_reflns_point_group_measured_fraction_max 0.989
_diffrn_reflns_theta_full 24.894
_diffrn_reflns_theta_max 32.296
_diffrn_reflns_theta_min 2.279
_diffrn_source synchrotron
_exptl_absorpt_coefficient_mu 0.53
_exptl_absorpt_correction_type none
_exptl_crystal_colour colourless
_exptl_crystal_density_diffrn 1.589
_exptl_crystal_description block
_exptl_crystal_F_000 7392
_exptl_crystal_size_max 0.05
_exptl_crystal_size_mid 0.05
_exptl_crystal_size_min 0.05
_refine_diff_density_max 1.005
_refine_diff_density_min -0.831
_refine_diff_density_rms 0.174
_refine_ls_extinction_method none
_refine_ls_goodness_of_fit_ref 1.101
_refine_ls_hydrogen_treatment undef
_refine_ls_matrix_type full
_refine_ls_number_parameters 70
_refine_ls_number_reflns 1395
_refine_ls_number_restraints 2
_refine_ls_restrained_S_all 1.101
_refine_ls_R_factor_all 0.0861
_refine_ls_R_factor_gt 0.072
_refine_ls_shift/su_max 0.01
_refine_ls_shift/su_mean 0
_refine_ls_structure_factor_coef Fsqd
_refine_ls_weighting_details 'w=1/[\s^2^(Fo^2^)+(0.1605P)^2^+181.6847P] where P=(Fo^2^+2Fc^2^)/3'
_refine_ls_weighting_scheme calc
_refine_ls_wR_factor_gt 0.2438
_refine_ls_wR_factor_ref 0.2651
_reflns_Friedel_coverage 0
_reflns_number_gt 1108
_reflns_number_total 1395
_reflns_threshold_expression 'I > 2\s(I)'
_cod_data_source_file sc5122sup1.cif
_cod_data_source_block 200K
_cod_original_cell_volume 15529.9(3)
_cod_original_sg_symbol_H-M 'F d -3 m'
_cod_original_formula_sum 'C33.94 Al0 Na58.75 O481.80 Si192'
_cod_database_code 2311099

loop_
_symmetry_equiv_pos_as_xyz
'x, y, z'
'-x+3/4, -y+1/4, z+1/2'
'-x+1/4, y+1/2, -z+3/4'
'x+1/2, -y+3/4, -z+1/4'
'z, x, y'
'z+1/2, -x+3/4, -y+1/4'
'-z+3/4, -x+1/4, y+1/2'
'-z+1/4, x+1/2, -y+3/4'
'y, z, x'
'-y+1/4, z+1/2, -x+3/4'
'y+1/2, -z+3/4, -x+1/4'
'-y+3/4, -z+1/4, x+1/2'
'y+3/4, x+1/4, -z+1/2'
'-y, -x, -z'
'y+1/4, -x+1/2, z+3/4'
'-y+1/2, x+3/4, z+1/4'
'x+3/4, z+1/4, -y+1/2'
'-x+1/2, z+3/4, y+1/4'
'-x, -z, -y'
'x+1/4, -z+1/2, y+3/4'
'z+3/4, y+1/4, -x+1/2'
'z+1/4, -y+1/2, x+3/4'
'-z+1/2, y+3/4, x+1/4'
'-z, -y, -x'
'x, y+1/2, z+1/2'
'-x+3/4, -y+3/4, z+1'
'-x+1/4, y+1, -z+5/4'
'x+1/2, -y+5/4, -z+3/4'
'z, x+1/2, y+1/2'
'z+1/2, -x+5/4, -y+3/4'
'-z+3/4, -x+3/4, y+1'
'-z+1/4, x+1, -y+5/4'
'y, z+1/2, x+1/2'
'-y+1/4, z+1, -x+5/4'
'y+1/2, -z+5/4, -x+3/4'
'-y+3/4, -z+3/4, x+1'
'y+3/4, x+3/4, -z+1'
'-y, -x+1/2, -z+1/2'
'y+1/4, -x+1, z+5/4'
'-y+1/2, x+5/4, z+3/4'
'x+3/4, z+3/4, -y+1'
'-x+1/2, z+5/4, y+3/4'
'-x, -z+1/2, -y+1/2'
'x+1/4, -z+1, y+5/4'
'z+3/4, y+3/4, -x+1'
'z+1/4, -y+1, x+5/4'
'-z+1/2, y+5/4, x+3/4'
'-z, -y+1/2, -x+1/2'
'x+1/2, y, z+1/2'
'-x+5/4, -y+1/4, z+1'
'-x+3/4, y+1/2, -z+5/4'
'x+1, -y+3/4, -z+3/4'
'z+1/2, x, y+1/2'
'z+1, -x+3/4, -y+3/4'
'-z+5/4, -x+1/4, y+1'
'-z+3/4, x+1/2, -y+5/4'
'y+1/2, z, x+1/2'
'-y+3/4, z+1/2, -x+5/4'
'y+1, -z+3/4, -x+3/4'
'-y+5/4, -z+1/4, x+1'
'y+5/4, x+1/4, -z+1'
'-y+1/2, -x, -z+1/2'
'y+3/4, -x+1/2, z+5/4'
'-y+1, x+3/4, z+3/4'
'x+5/4, z+1/4, -y+1'
'-x+1, z+3/4, y+3/4'
'-x+1/2, -z, -y+1/2'
'x+3/4, -z+1/2, y+5/4'
'z+5/4, y+1/4, -x+1'
'z+3/4, -y+1/2, x+5/4'
'-z+1, y+3/4, x+3/4'
'-z+1/2, -y, -x+1/2'
'x+1/2, y+1/2, z'
'-x+5/4, -y+3/4, z+1/2'
'-x+3/4, y+1, -z+3/4'
'x+1, -y+5/4, -z+1/4'
'z+1/2, x+1/2, y'
'z+1, -x+5/4, -y+1/4'
'-z+5/4, -x+3/4, y+1/2'
'-z+3/4, x+1, -y+3/4'
'y+1/2, z+1/2, x'
'-y+3/4, z+1, -x+3/4'
'y+1, -z+5/4, -x+1/4'
'-y+5/4, -z+3/4, x+1/2'
'y+5/4, x+3/4, -z+1/2'
'-y+1/2, -x+1/2, -z'
'y+3/4, -x+1, z+3/4'
'-y+1, x+5/4, z+1/4'
'x+5/4, z+3/4, -y+1/2'
'-x+1, z+5/4, y+1/4'
'-x+1/2, -z+1/2, -y'
'x+3/4, -z+1, y+3/4'
'z+5/4, y+3/4, -x+1/2'
'z+3/4, -y+1, x+3/4'
'-z+1, y+5/4, x+1/4'
'-z+1/2, -y+1/2, -x'
'-x, -y, -z'
'x-3/4, y-1/4, -z-1/2'
'x-1/4, -y-1/2, z-3/4'
'-x-1/2, y-3/4, z-1/4'
'-z, -x, -y'
'-z-1/2, x-3/4, y-1/4'
'z-3/4, x-1/4, -y-1/2'
'z-1/4, -x-1/2, y-3/4'
'-y, -z, -x'
'y-1/4, -z-1/2, x-3/4'
'-y-1/2, z-3/4, x-1/4'
'y-3/4, z-1/4, -x-1/2'
'-y-3/4, -x-1/4, z-1/2'
'y, x, z'
'-y-1/4, x-1/2, -z-3/4'
'y-1/2, -x-3/4, -z-1/4'
'-x-3/4, -z-1/4, y-1/2'
'x-1/2, -z-3/4, -y-1/4'
'x, z, y'
'-x-1/4, z-1/2, -y-3/4'
'-z-3/4, -y-1/4, x-1/2'
'-z-1/4, y-1/2, -x-3/4'
'z-1/2, -y-3/4, -x-1/4'
'z, y, x'
'-x, -y+1/2, -z+1/2'
'x-3/4, y+1/4, -z'
'x-1/4, -y, z-1/4'
'-x-1/2, y-1/4, z+1/4'
'-z, -x+1/2, -y+1/2'
'-z-1/2, x-1/4, y+1/4'
'z-3/4, x+1/4, -y'
'z-1/4, -x, y-1/4'
'-y, -z+1/2, -x+1/2'
'y-1/4, -z, x-1/4'
'-y-1/2, z-1/4, x+1/4'
'y-3/4, z+1/4, -x'
'-y-3/4, -x+1/4, z'
'y, x+1/2, z+1/2'
'-y-1/4, x, -z-1/4'
'y-1/2, -x-1/4, -z+1/4'
'-x-3/4, -z+1/4, y'
'x-1/2, -z-1/4, -y+1/4'
'x, z+1/2, y+1/2'
'-x-1/4, z, -y-1/4'
'-z-3/4, -y+1/4, x'
'-z-1/4, y, -x-1/4'
'z-1/2, -y-1/4, -x+1/4'
'z, y+1/2, x+1/2'
'-x+1/2, -y, -z+1/2'
'x-1/4, y-1/4, -z'
'x+1/4, -y-1/2, z-1/4'
'-x, y-3/4, z+1/4'
'-z+1/2, -x, -y+1/2'
'-z, x-3/4, y+1/4'
'z-1/4, x-1/4, -y'
'z+1/4, -x-1/2, y-1/4'
'-y+1/2, -z, -x+1/2'
'y+1/4, -z-1/2, x-1/4'
'-y, z-3/4, x+1/4'
'y-1/4, z-1/4, -x'
'-y-1/4, -x-1/4, z'
'y+1/2, x, z+1/2'
'-y+1/4, x-1/2, -z-1/4'
'y, -x-3/4, -z+1/4'
'-x-1/4, -z-1/4, y'
'x, -z-3/4, -y+1/4'
'x+1/2, z, y+1/2'
'-x+1/4, z-1/2, -y-1/4'
'-z-1/4, -y-1/4, x'
'-z+1/4, y-1/2, -x-1/4'
'z, -y-3/4, -x+1/4'
'z+1/2, y, x+1/2'
'-x+1/2, -y+1/2, -z'
'x-1/4, y+1/4, -z-1/2'
'x+1/4, -y, z-3/4'
'-x, y-1/4, z-1/4'
'-z+1/2, -x+1/2, -y'
'-z, x-1/4, y-1/4'
'z-1/4, x+1/4, -y-1/2'
'z+1/4, -x, y-3/4'
'-y+1/2, -z+1/2, -x'
'y+1/4, -z, x-3/4'
'-y, z-1/4, x-1/4'
'y-1/4, z+1/4, -x-1/2'
'-y-1/4, -x+1/4, z-1/2'
'y+1/2, x+1/2, z'
'-y+1/4, x, -z-3/4'
'y, -x-1/4, -z-1/4'
'-x-1/4, -z+1/4, y-1/2'
'x, -z-1/4, -y-1/4'
'x+1/2, z+1/2, y'
'-x+1/4, z, -y-3/4'
'-z-1/4, -y+1/4, x-1/2'
'-z+1/4, y, -x-3/4'
'z, -y-1/4, -x-1/4'
'z+1/2, y+1/2, x'

loop_
_atom_site_label
_atom_site_type_symbol
_atom_site_fract_x
_atom_site_fract_y
_atom_site_fract_z
_atom_site_U_iso_or_equiv
_atom_site_adp_type
_atom_site_occupancy
_atom_site_site_symmetry_order
_atom_site_calc_flag
_atom_site_refinement_flags_posn
_atom_site_refinement_flags_adp
_atom_site_refinement_flags_occupancy
_atom_site_disorder_assembly
_atom_site_disorder_group
Si1 Si 0.53610(3) 0.30351(3) 0.62518(3) 0.0148(3) Uani 1 1 d . . . . .
O2 O 0.49721(10) 0.25279(10) 0.60597(13) 0.0241(7) Uani 1 2 d S T P . .
O4 O 0.57242(9) 0.32234(13) 0.57242(9) 0.0221(6) Uani 1 2 d S T P . .
O3 O 0.57462(10) 0.28205(14) 0.67538(10) 0.0251(7) Uani 1 2 d S T P . .
O1 O 0.5 0.35646(10) 0.64354(10) 0.0257(7) Uani 1 2 d S T P . .
Na2A Na 0.5587(7) 0.0587(7) 0.5587(7) 0.028 Uiso 0.140(4) 6 d S U P . 1
Na2B Na 0.56520(19) 0.06520(19) 0.56520(19) 0.028 Uiso 0.529(4) 6 d S U P . 2
Na2C Na 0.5763(8) 0.0763(8) 0.5763(8) 0.028 Uiso 0.128(4) 6 d S U P . 3
Na1 Na 0.5 0.25 0.75 0.032 Uiso 0.121(4) 12 d S U P . .
Na3A Na 0.5289(13) 0.2211(13) 0.5289(13) 0.027 Uiso 0.078(4) 6 d S U P . 1
Na3B Na 0.5162(4) 0.2338(4) 0.5162(4) 0.02 Uiso 0.269(4) 6 d S U P . 2
Na3C Na 0.5059(6) 0.2441(6) 0.5059(6) 0.019 Uiso 0.130(4) 6 d S U P . 3
Na3D Na 0.4862(6) 0.2638(6) 0.4862(6) 0.042 Uiso 0.206(3) 6 d S U P . 4
Na3E Na 0.4711(14) 0.3055(19) 0.4711(14) 0.11 Uiso 0.098(3) 2 d S U P . 5
OWA O 0.5803(13) 0.1697(13) 0.5803(13) 0.04 Uiso 0.19(4) 6 d S U P A 1
OWB O 0.5683(10) 0.1545(8) 0.5955(8) 0.04 Uiso 0.205(15) 2 d S U P B 2
O1C O 0.4089(6) 0.5564(8) 0.3411(6) 0.042 Uiso 0.211(10) 2 d S U P . .
C1C C 0.375 0.5652(19) 0.375 0.042 Uiso 0.211(10) 4 d S U P . .
O4C O 0.4076(7) 0.5178(5) 0.5178(5) 0.05 Uiso 0.292(12) 2 d DS U P . .
C2C C 0.4224(17) 0.5488(15) 0.4907(15) 0.05 Uiso 0.124(6) 1 d D U P . .
O3C O 0.4286(11) 0.5805(11) 0.4550(11) 0.05 Uiso 0.124(6) 1 d D U P . .

loop_
_atom_site_aniso_label
_atom_site_aniso_U_11
_atom_site_aniso_U_22
_atom_site_aniso_U_33
_atom_site_aniso_U_23
_atom_site_aniso_U_13
_atom_site_aniso_U_12
Si1 0.0139(4) 0.0156(4) 0.0148(4) -0.0018(2) 0.0021(2) -0.0002(2)
O2 0.0252(10) 0.0252(10) 0.0218(14) -0.0028(9) 0.0028(9) -0.0110(12)
O4 0.0217(9) 0.0229(14) 0.0217(9) 0.0010(8) 0.0079(11) 0.0010(8)
O3 0.0240(9) 0.0273(16) 0.0240(9) 0.0038(9) -0.0047(11) -0.0038(9)
O1 0.0274(16) 0.0248(10) 0.0248(10) 0.0017(12) 0.0071(9) 0.0071(9)

loop_
_atom_type_symbol
_atom_type_description
_atom_type_scat_dispersion_real
_atom_type_scat_dispersion_imag
_atom_type_scat_source
C C 0.0033 0.0016 'International Tables Vol C Tables 4.2.6.8 and 6.1.1.4'
O O 0.0106 0.006 'International Tables Vol C Tables 4.2.6.8 and 6.1.1.4'
Na Na 0.0362 0.0249 'International Tables Vol C Tables 4.2.6.8 and 6.1.1.4'
Si Si 0.0817 0.0704 'International Tables Vol C Tables 4.2.6.8 and 6.1.1.4'
Al Al 0.0645 0.0514 'International Tables Vol C Tables 4.2.6.8 and 6.1.1.4'

loop_
_geom_angle_atom_site_label_1
_geom_angle_atom_site_label_2
_geom_angle_atom_site_label_3
_geom_angle
_geom_angle_site_symmetry_1
_geom_angle_site_symmetry_3
O1 Si1 O2 111.55(13) . .
O1 Si1 O4 106.76(15) . .
O2 Si1 O4 107.69(15) . .
O1 Si1 O3 111.12(15) . .
O2 Si1 O3 107.94(16) . .
O4 Si1 O3 111.76(17) . .
O1 Si1 Na3A 133.9(10) . .
O2 Si1 Na3A 41.86(11) . .
O4 Si1 Na3A 67.3(3) . .
O3 Si1 Na3A 113.2(10) . .
O1 Si1 Na3B 124.8(3) . .
O2 Si1 Na3B 42.86(12) . .
O4 Si1 Na3B 64.85(13) . .
O3 Si1 Na3B 122.8(3) . .
O1 Si1 Na2A 129.0(5) . 76_446
O2 Si1 Na2A 66.32(15) . 76_446
O4 Si1 Na2A 122.8(5) . 76_446
O3 Si1 Na2A 41.67(15) . 76_446
Na3A Si1 Na2A 80.7(10) . 76_446
O1 Si1 Na2B 133.50(17) . 76_446
O2 Si1 Na2B 65.64(12) . 76_446
O4 Si1 Na2B 118.44(16) . 76_446
O3 Si1 Na2B 42.85(12) . 76_446
Na3B Si1 Na2B 86.1(3) . 76_446
O1 Si1 Na3C 117.8(4) . .
O2 Si1 Na3C 44.72(17) . .
O4 Si1 Na3C 63.45(14) . .
O3 Si1 Na3C 130.0(4) . .
O1 Si1 Na1 85.33(11) . .
O2 Si1 Na1 79.43(11) . .
O4 Si1 Na1 161.64(11) . .
O3 Si1 Na1 50.09(12) . .
Na3A Si1 Na1 114.3(6) . .
Na3B Si1 Na1 119.84(14) . .
Na2A Si1 Na1 43.7(5) 76_446 .
Na2B Si1 Na1 48.17(13) 76_446 .
Na3C Si1 Na1 123.6(2) . .
Si1 O2 Si1 143.4(2) . 157_665
Si1 O2 Na3A 108.17(12) . .
Si1 O2 Na3A 108.17(12) 157_665 .
Si1 O2 Na3B 108.16(11) . .
Si1 O2 Na3B 108.16(11) 157_665 .
Si1 O2 Na3C 107.52(12) . .
Si1 O2 Na3C 107.52(12) 157_665 .
Si1 O2 Na3D 105.62(12) . .
Si1 O2 Na3D 105.62(12) 157_665 .
Si1 O4 Si1 141.3(2) 120 .
Si1 O4 Na3A 81.4(3) 120 .
Si1 O4 Na3A 81.4(3) . .
Si1 O4 Na3B 84.63(15) 120 .
Si1 O4 Na3B 84.63(15) . .
Si1 O3 Si1 139.7(2) 190_657 .
Si1 O3 Na2A 109.97(12) 190_657 76_446
Si1 O3 Na2A 109.97(12) . 76_446
Si1 O3 Na2B 109.58(12) 190_657 76_446
Si1 O3 Na2B 109.58(12) . 76_446
Si1 O3 Na2C 108.57(14) 190_657 76_446
Si1 O3 Na2C 108.57(14) . 76_446
Si1 O3 Na1 102.22(12) 190_657 .
Si1 O3 Na1 102.22(12) . .
Na2A O3 Na1 59.2(7) 76_446 .
Na2B O3 Na1 65.30(18) 76_446 .
Na2C O3 Na1 74.3(6) 76_446 .
Si1 O1 Si1 137.0(2) . 19_666
O3 Na2A O3 107.5(7) 8_645 76_446
O3 Na2A O3 107.5(7) 8_645 36_554
O3 Na2A O3 107.5(7) 76_446 36_554
O3 Na2A Na1 68.6(7) 8_645 76_446
O3 Na2A Na1 68.6(7) 76_446 76_446
O3 Na2A Na1 68.6(7) 36_554 76_446
O3 Na2A OWA 89.2(7) 8_645 .
O3 Na2A OWA 150.7(15) 76_446 .
O3 Na2A OWA 89.2(7) 36_554 .
Na1 Na2A OWA 140.7(11) 76_446 .
O3 Na2A OWA 150.7(15) 8_645 76_446
O3 Na2A OWA 89.2(7) 76_446 76_446
O3 Na2A OWA 89.2(7) 36_554 76_446
Na1 Na2A OWA 140.6(11) 76_446 76_446
OWA Na2A OWA 66.6(17) . 76_446
O3 Na2A OWA 89.2(7) 8_645 50_554
O3 Na2A OWA 89.2(7) 76_446 50_554
O3 Na2A OWA 150.7(15) 36_554 50_554
Na1 Na2A OWA 140.7(11) 76_446 50_554
OWA Na2A OWA 66.6(18) . 50_554
OWA Na2A OWA 66.6(18) 76_446 50_554
O3 Na2A Si1 131.2(9) 8_645 111_657
O3 Na2A Si1 83.9(4) 76_446 111_657
O3 Na2A Si1 28.36(8) 36_554 111_657
Na1 Na2A Si1 72.5(5) 76_446 111_657
OWA Na2A Si1 103.3(4) . 111_657
OWA Na2A Si1 73.1(9) 76_446 111_657
OWA Na2A Si1 139.2(10) 50_554 111_657
O3 Na2A Si1 131.2(9) 8_645 76_446
O3 Na2A Si1 28.36(8) 76_446 76_446
O3 Na2A Si1 83.9(4) 36_554 76_446
Na1 Na2A Si1 72.5(5) 76_446 76_446
OWA Na2A Si1 139.2(10) . 76_446
OWA Na2A Si1 73.1(9) 76_446 76_446
OWA Na2A Si1 103.3(4) 50_554 76_446
Si1 Na2A Si1 57.28(17) 111_657 76_446
O3 Na2A Si1 83.9(4) 8_645 141_755
O3 Na2A Si1 28.36(8) 76_446 141_755
O3 Na2A Si1 131.2(9) 36_554 141_755
Na1 Na2A Si1 72.5(5) 76_446 141_755
OWA Na2A Si1 139.2(10) . 141_755
OWA Na2A Si1 103.3(4) 76_446 141_755
OWA Na2A Si1 73.1(9) 50_554 141_755
Si1 Na2A Si1 111.4(4) 111_657 141_755
Si1 Na2A Si1 56.66(16) 76_446 141_755
O3 Na2A Si1 28.36(8) 8_645 186_566
O3 Na2A Si1 131.2(9) 76_446 186_566
O3 Na2A Si1 83.9(4) 36_554 186_566
Na1 Na2A Si1 72.5(5) 76_446 186_566
OWA Na2A Si1 73.1(9) . 186_566
OWA Na2A Si1 139.2(10) 76_446 186_566
OWA Na2A Si1 103.3(4) 50_554 186_566
Si1 Na2A Si1 111.4(4) 111_657 186_566
Si1 Na2A Si1 145.0(9) 76_446 186_566
Si1 Na2A Si1 111.4(4) 141_755 186_566
O3 Na2A Si1 83.9(4) 8_645 36_554
O3 Na2A Si1 131.2(9) 76_446 36_554
O3 Na2A Si1 28.36(8) 36_554 36_554
Na1 Na2A Si1 72.5(5) 76_446 36_554
OWA Na2A Si1 73.1(9) . 36_554
OWA Na2A Si1 103.3(4) 76_446 36_554
OWA Na2A Si1 139.2(10) 50_554 36_554
Si1 Na2A Si1 56.66(16) 111_657 36_554
Si1 Na2A Si1 111.4(4) 76_446 36_554
Si1 Na2A Si1 145.0(9) 141_755 36_554
Si1 Na2A Si1 57.28(16) 186_566 36_554
OWB Na2B OWB 69.8(9) 8_645 36_554
OWB Na2B OWB 23.5(14) 8_645 81_545
OWB Na2B OWB 52.5(12) 36_554 81_545
OWB Na2B OWB 52.5(12) 8_645 29_545
OWB Na2B OWB 80.6(12) 36_554 29_545
OWB Na2B OWB 69.8(9) 81_545 29_545
OWB Na2B OWB 69.8(9) 8_645 76_446
OWB Na2B OWB 69.8(9) 36_554 76_446
OWB Na2B OWB 80.6(12) 81_545 76_446
OWB Na2B OWB 23.5(14) 29_545 76_446
OWB Na2B OWB 80.6(12) 8_645 .
OWB Na2B OWB 23.5(14) 36_554 .
OWB Na2B OWB 69.8(9) 81_545 .
OWB Na2B OWB 69.8(9) 29_545 .
OWB Na2B OWB 52.5(12) 76_446 .
OWB Na2B O3 154.7(6) 8_645 36_554
OWB Na2B O3 102.9(6) 36_554 36_554
OWB Na2B O3 154.7(6) 81_545 36_554
OWB Na2B O3 102.9(6) 29_545 36_554
OWB Na2B O3 84.9(6) 76_446 36_554
OWB Na2B O3 84.9(6) . 36_554
OWB Na2B O3 102.9(6) 8_645 8_645
OWB Na2B O3 84.9(6) 36_554 8_645
OWB Na2B O3 84.9(6) 81_545 8_645
OWB Na2B O3 154.7(6) 29_545 8_645
OWB Na2B O3 154.7(6) 76_446 8_645
OWB Na2B O3 102.9(6) . 8_645
O3 Na2B O3 100.4(2) 36_554 8_645
OWB Na2B O3 84.9(6) 8_645 76_446
OWB Na2B O3 154.7(6) 36_554 76_446
OWB Na2B O3 102.9(6) 81_545 76_446
OWB Na2B O3 84.9(6) 29_545 76_446
OWB Na2B O3 102.9(6) 76_446 76_446
OWB Na2B O3 154.7(6) . 76_446
O3 Na2B O3 100.4(2) 36_554 76_446
O3 Na2B O3 100.4(2) 8_645 76_446
OWB Na2B Na1 138.6(5) 8_645 76_446
OWB Na2B Na1 138.6(5) 36_554 76_446
OWB Na2B Na1 138.6(5) 81_545 76_446
OWB Na2B Na1 138.6(5) 29_545 76_446
OWB Na2B Na1 138.6(5) 76_446 76_446
OWB Na2B Na1 138.6(5) . 76_446
O3 Na2B Na1 62.54(18) 36_554 76_446
O3 Na2B Na1 62.54(18) 8_645 76_446
O3 Na2B Na1 62.54(18) 76_446 76_446
OWB Na2B Si1 95.2(7) 8_645 76_446
OWB Na2B Si1 151.7(6) 36_554 76_446
OWB Na2B Si1 117.9(7) 81_545 76_446
OWB Na2B Si1 71.4(6) 29_545 76_446
OWB Na2B Si1 82.6(6) 76_446 76_446
OWB Na2B Si1 133.8(7) . 76_446
O3 Na2B Si1 80.20(11) 36_554 76_446
O3 Na2B Si1 122.6(3) 8_645 76_446
O3 Na2B Si1 27.58(3) 76_446 76_446
Na1 Na2B Si1 68.02(13) 76_446 76_446
OWB Na2B Si1 71.4(6) 8_645 141_755
OWB Na2B Si1 133.8(7) 36_554 141_755
OWB Na2B Si1 82.6(6) 81_545 141_755
OWB Na2B Si1 95.2(7) 29_545 141_755
OWB Na2B Si1 117.9(7) 76_446 141_755
OWB Na2B Si1 151.7(6) . 141_755
O3 Na2B Si1 122.6(3) 36_554 141_755
O3 Na2B Si1 80.20(11) 8_645 141_755
O3 Na2B Si1 27.58(3) 76_446 141_755
Na1 Na2B Si1 68.02(13) 76_446 141_755
Si1 Na2B Si1 54.94(6) 76_446 141_755
O3 Na2C O3 88.3(8) 76_446 36_554
O3 Na2C O3 88.3(8) 76_446 8_645
O3 Na2C O3 88.3(8) 36_554 8_645
O3 Na2C Na1 53.5(6) 76_446 76_446
O3 Na2C Na1 53.5(6) 36_554 76_446
O3 Na2C Na1 53.5(6) 8_645 76_446
O3 Na2C Na2C 135.9(4) 76_446 50_554
O3 Na2C Na2C 135.9(4) 36_554 50_554
O3 Na2C Na2C 91.2(6) 8_645 50_554
Na1 Na2C Na2C 144.737(4) 76_446 50_554
O3 Na2C Na2C 91.2(6) 76_446 27_645
O3 Na2C Na2C 135.9(4) 36_554 27_645
O3 Na2C Na2C 135.9(4) 8_645 27_645
Na1 Na2C Na2C 144.737(2) 76_446 27_645
Na2C Na2C Na2C 60 50_554 27_645
O3 Na2C Na2C 135.9(4) 76_446 76_446
O3 Na2C Na2C 91.2(6) 36_554 76_446
O3 Na2C Na2C 135.9(4) 8_645 76_446
Na1 Na2C Na2C 144.7360(10) 76_446 76_446
Na2C Na2C Na2C 60 50_554 76_446
Na2C Na2C Na2C 60 27_645 76_446
Na2A Na1 Na2A 180.0(6) 148_665 76_446
Na2A Na1 O3 127.84(8) 148_665 .
Na2A Na1 O3 52.16(8) 76_446 .
Na2A Na1 O3 52.16(7) 148_665 178_566
Na2A Na1 O3 127.84(8) 76_446 178_566
O3 Na1 O3 93.70(11) . 178_566
Na2A Na1 O3 127.84(8) 148_665 58_545
Na2A Na1 O3 52.16(7) 76_446 58_545
O3 Na1 O3 86.30(11) . 58_545
O3 Na1 O3 180.00(8) 178_566 58_545
Na2A Na1 O3 52.15(7) 148_665 151_556
Na2A Na1 O3 127.85(7) 76_446 151_556
O3 Na1 O3 93.70(11) . 151_556
O3 Na1 O3 86.29(11) 178_566 151_556
O3 Na1 O3 93.71(11) 58_545 151_556
Na2A Na1 O3 127.85(7) 148_665 79
Na2A Na1 O3 52.15(7) 76_446 79
O3 Na1 O3 86.30(11) . 79
O3 Na1 O3 93.71(11) 178_566 79
O3 Na1 O3 86.29(11) 58_545 79
O3 Na1 O3 180.00(14) 151_556 79
Na2A Na1 O3 52.15(7) 148_665 121_656
Na2A Na1 O3 127.85(8) 76_446 121_656
O3 Na1 O3 180.00(7) . 121_656
O3 Na1 O3 86.29(11) 178_566 121_656
O3 Na1 O3 93.71(11) 58_545 121_656
O3 Na1 O3 86.29(11) 151_556 121_656
O3 Na1 O3 93.71(11) 79 121_656
O3 Na1 Na2B 127.84(7) . 148_665
O3 Na1 Na2B 52.15(8) 178_566 148_665
O3 Na1 Na2B 127.85(8) 58_545 148_665
O3 Na1 Na2B 52.15(7) 151_556 148_665
O3 Na1 Na2B 127.85(7) 79 148_665
O3 Na1 Na2B 52.15(8) 121_656 148_665
O3 Na1 Na2B 52.16(7) . 76_446
O3 Na1 Na2B 127.85(8) 178_566 76_446
O3 Na1 Na2B 52.15(8) 58_545 76_446
O3 Na1 Na2B 127.85(7) 151_556 76_446
O3 Na1 Na2B 52.15(7) 79 76_446
O3 Na1 Na2B 127.85(8) 121_656 76_446
Na2B Na1 Na2B 180.00(15) 148_665 76_446
O3 Na1 Na2C 127.84(8) . 148_665
O3 Na1 Na2C 52.15(8) 178_566 148_665
O3 Na1 Na2C 127.84(8) 58_545 148_665
O3 Na1 Na2C 52.15(7) 151_556 148_665
O3 Na1 Na2C 127.85(7) 79 148_665
O3 Na1 Na2C 52.15(8) 121_656 148_665
O3 Na1 Na2C 52.16(7) . 76_446
O3 Na1 Na2C 127.85(8) 178_566 76_446
O3 Na1 Na2C 52.16(8) 58_545 76_446
O3 Na1 Na2C 127.85(7) 151_556 76_446
O3 Na1 Na2C 52.15(7) 79 76_446
O3 Na1 Na2C 127.85(8) 121_656 76_446
Na2C Na1 Na2C 180.0(5) 148_665 76_446
OWA Na3A O2 84.9(14) . 36_554
OWA Na3A O2 84.9(14) . 54_455
O2 Na3A O2 119.2(4) 36_554 54_455
OWA Na3A O2 84.9(14) . .
O2 Na3A O2 119.2(4) 36_554 .
O2 Na3A O2 119.2(4) 54_455 .
OWA Na3A O4 93.9(11) . .
O2 Na3A O4 179(3) 36_554 .
O2 Na3A O4 60.61(4) 54_455 .
O2 Na3A O4 60.61(4) . .
OWA Na3A O4 93.9(11) . 36_554
O2 Na3A O4 60.61(4) 36_554 36_554
O2 Na3A O4 179(3) 54_455 36_554
O2 Na3A O4 60.61(4) . 36_554
O4 Na3A O4 119.5(3) . 36_554
OWA Na3A O4 93.9(11) . 54_455
O2 Na3A O4 60.61(4) 36_554 54_455
O2 Na3A O4 60.61(4) 54_455 54_455
O2 Na3A O4 179(3) . 54_455
O4 Na3A O4 119.5(3) . 54_455
O4 Na3A O4 119.5(3) 36_554 54_455
OWA Na3A Si1 84.5(10) . 120
O2 Na3A Si1 148.3(8) 36_554 120
O2 Na3A Si1 29.97(7) 54_455 120
O2 Na3A Si1 89.4(2) . 120
O4 Na3A Si1 31.33(4) . 120
O4 Na3A Si1 149.96(11) 36_554 120
O4 Na3A Si1 90.48(4) 54_455 120
OWA Na3A Si1 84.5(10) . 36_554
O2 Na3A Si1 29.97(7) 36_554 36_554
O2 Na3A Si1 148.3(8) 54_455 36_554
O2 Na3A Si1 89.4(2) . 36_554
O4 Na3A Si1 149.96(11) . 36_554
O4 Na3A Si1 31.33(4) 36_554 36_554
O4 Na3A Si1 90.48(4) 54_455 36_554
Si1 Na3A Si1 169(2) 120 36_554
OWA Na3A Si1 84.5(10) . 186_566
O2 Na3A Si1 29.97(7) 36_554 186_566
O2 Na3A Si1 89.4(2) 54_455 186_566
O2 Na3A Si1 148.3(8) . 186_566
O4 Na3A Si1 149.96(11) . 186_566
O4 Na3A Si1 90.48(4) 36_554 186_566
O4 Na3A Si1 31.33(4) 54_455 186_566
Si1 Na3A Si1 119.1(3) 120 186_566
Si1 Na3A Si1 59.89(11) 36_554 186_566
OWA Na3A Si1 84.5(10) . 54_455
O2 Na3A Si1 89.4(2) 36_554 54_455
O2 Na3A Si1 29.97(7) 54_455 54_455
O2 Na3A Si1 148.3(8) . 54_455
O4 Na3A Si1 90.48(4) . 54_455
O4 Na3A Si1 149.96(11) 36_554 54_455
O4 Na3A Si1 31.33(4) 54_455 54_455
Si1 Na3A Si1 59.89(11) 120 54_455
Si1 Na3A Si1 119.1(3) 36_554 54_455
Si1 Na3A Si1 59.49(11) 186_566 54_455
OWA Na3A Si1 84.5(10) . 157_665
O2 Na3A Si1 89.4(2) 36_554 157_665
O2 Na3A Si1 148.3(8) 54_455 157_665
O2 Na3A Si1 29.97(7) . 157_665
O4 Na3A Si1 90.48(4) . 157_665
O4 Na3A Si1 31.33(4) 36_554 157_665
O4 Na3A Si1 149.96(11) 54_455 157_665
Si1 Na3A Si1 119.1(3) 120 157_665
Si1 Na3A Si1 59.49(11) 36_554 157_665
Si1 Na3A Si1 119.1(3) 186_566 157_665
Si1 Na3A Si1 169(2) 54_455 157_665
O2 Na3B O2 110.3(4) 36_554 54_455
O2 Na3B O2 110.3(4) 36_554 .
O2 Na3B O2 110.3(4) 54_455 .
O2 Na3B O4 154.7(7) 36_554 .
O2 Na3B O4 59.49(7) 54_455 .
O2 Na3B O4 59.49(7) . .
O2 Na3B O4 59.49(7) 36_554 36_554
O2 Na3B O4 154.7(7) 54_455 36_554
O2 Na3B O4 59.49(7) . 36_554
O4 Na3B O4 118.68(12) . 36_554
O2 Na3B O4 59.49(7) 36_554 54_455
O2 Na3B O4 59.49(7) 54_455 54_455
O2 Na3B O4 154.7(7) . 54_455
O4 Na3B O4 118.68(12) . 54_455
O4 Na3B O4 118.68(12) 36_554 54_455
O2 Na3B Si1 135.2(5) 36_554 120
O2 Na3B Si1 28.98(4) 54_455 120
O2 Na3B Si1 85.13(17) . 120
O4 Na3B Si1 30.52(4) . 120
O4 Na3B Si1 143.1(3) 36_554 120
O4 Na3B Si1 88.36(11) 54_455 120
O2 Na3B Si1 28.98(4) 36_554 186_566
O2 Na3B Si1 85.13(17) 54_455 186_566
O2 Na3B Si1 135.2(5) . 186_566
O4 Na3B Si1 143.1(3) . 186_566
O4 Na3B Si1 88.36(11) 36_554 186_566
O4 Na3B Si1 30.52(4) 54_455 186_566
Si1 Na3B Si1 113.4(2) 120 186_566
O2 Na3B Si1 28.98(4) 36_554 36_554
O2 Na3B Si1 135.2(5) 54_455 36_554
O2 Na3B Si1 85.13(17) . 36_554
O4 Na3B Si1 143.1(3) . 36_554
O4 Na3B Si1 30.52(4) 36_554 36_554
O4 Na3B Si1 88.36(11) 54_455 36_554
Si1 Na3B Si1 149.7(5) 120 36_554
Si1 Na3B Si1 57.91(8) 186_566 36_554
O2 Na3B Si1 85.13(17) 36_554 54_455
O2 Na3B Si1 28.98(4) 54_455 54_455
O2 Na3B Si1 135.2(5) . 54_455
O4 Na3B Si1 88.36(11) . 54_455
O4 Na3B Si1 143.1(3) 36_554 54_455
O4 Na3B Si1 30.52(4) 54_455 54_455
Si1 Na3B Si1 57.91(8) 120 54_455
Si1 Na3B Si1 57.53(8) 186_566 54_455
Si1 Na3B Si1 113.4(2) 36_554 54_455
O2 Na3B Si1 85.13(17) 36_554 157_665
O2 Na3B Si1 135.2(5) 54_455 157_665
O2 Na3B Si1 28.98(4) . 157_665
O4 Na3B Si1 88.36(11) . 157_665
O4 Na3B Si1 30.52(4) 36_554 157_665
O4 Na3B Si1 143.1(3) 54_455 157_665
Si1 Na3B Si1 113.4(2) 120 157_665
Si1 Na3B Si1 113.4(2) 186_566 157_665
Si1 Na3B Si1 57.53(8) 36_554 157_665
Si1 Na3B Si1 149.7(5) 54_455 157_665
O2 Na3B Si1 135.2(5) 36_554 .
O2 Na3B Si1 85.13(17) 54_455 .
O2 Na3B Si1 28.98(4) . .
O4 Na3B Si1 30.52(4) . .
O4 Na3B Si1 88.36(11) 36_554 .
O4 Na3B Si1 143.1(3) 54_455 .
Si1 Na3B Si1 57.53(8) 120 .
Si1 Na3B Si1 149.7(5) 186_566 .
Si1 Na3B Si1 113.4(2) 36_554 .
Si1 Na3B Si1 113.4(2) 54_455 .
Si1 Na3B Si1 57.91(8) 157_665 .
O2 Na3C O2 99.5(7) 36_554 54_455
O2 Na3C O2 99.5(7) 36_554 .
O2 Na3C O2 99.5(7) 54_455 .
O2 Na3C Si1 121.8(8) 36_554 120
O2 Na3C Si1 27.77(8) 54_455 120
O2 Na3C Si1 79.6(4) . 120
O2 Na3C Si1 27.77(8) 36_554 36_554
O2 Na3C Si1 121.8(8) 54_455 36_554
O2 Na3C Si1 79.6(4) . 36_554
Si1 Na3C Si1 135.3(8) 120 36_554
O2 Na3C Si1 27.77(8) 36_554 186_566
O2 Na3C Si1 79.6(4) 54_455 186_566
O2 Na3C Si1 121.8(8) . 186_566
Si1 Na3C Si1 106.4(5) 120 186_566
Si1 Na3C Si1 55.27(18) 36_554 186_566
O2 Na3C Si1 79.6(4) 36_554 54_455
O2 Na3C Si1 27.77(8) 54_455 54_455
O2 Na3C Si1 121.8(8) . 54_455
Si1 Na3C Si1 55.27(18) 120 54_455
Si1 Na3C Si1 106.4(5) 36_554 54_455
Si1 Na3C Si1 54.91(18) 186_566 54_455
O2 Na3C Si1 79.6(4) 36_554 157_665
O2 Na3C Si1 121.8(8) 54_455 157_665
O2 Na3C Si1 27.77(8) . 157_665
Si1 Na3C Si1 106.4(5) 120 157_665
Si1 Na3C Si1 54.91(18) 36_554 157_665
Si1 Na3C Si1 106.4(5) 186_566 157_665
Si1 Na3C Si1 135.3(8) 54_455 157_665
O2 Na3C Si1 121.8(8) 36_554 .
O2 Na3C Si1 79.6(4) 54_455 .
O2 Na3C Si1 27.77(8) . .
Si1 Na3C Si1 54.91(18) 120 .
Si1 Na3C Si1 106.4(5) 36_554 .
Si1 Na3C Si1 135.3(8) 186_566 .
Si1 Na3C Si1 106.4(5) 54_455 .
Si1 Na3C Si1 55.27(18) 157_665 .
O2 Na3D O2 79.1(5) 54_455 36_554
O2 Na3D O2 79.1(5) 54_455 .
O2 Na3D O2 79.1(5) 36_554 .
Na3E Na3E Na3E 60.00(2) 36_554 54_455
Na3E Na3E O1C 140.1(9) 36_554 9
Na3E Na3E O1C 80.3(9) 54_455 9
Na3E Na3E O1C 80.3(9) 36_554 31_554
Na3E Na3E O1C 140.1(9) 54_455 31_554
O1C Na3E O1C 138.9(18) 9 31_554
Na3A OWA Na2A 109.9(11) . 76_446
Na3A OWA Na2A 109.9(11) . 50_554
Na2A OWA Na2A 109.1(11) 76_446 50_554
Na3A OWA Na2A 109.9(11) . .
Na2A OWA Na2A 109.1(11) 76_446 .
Na2A OWA Na2A 109.1(11) 50_554 .
OWB OWB OWB 60.001(7) 54_455 36_554
OWB OWB Na2B 133.8(7) 54_455 .
OWB OWB Na2B 78.2(7) 36_554 .
OWB OWB Na2B 78.2(7) 54_455 76_446
OWB OWB Na2B 133.8(7) 36_554 76_446
Na2B OWB Na2B 127.3(12) . 76_446
C1C O1C Na3E 138(3) . 82_545
C1C O1C Na3E 138(3) . 5
Na3E O1C Na3E 19.5(18) 82_545 5
O1C C1C O1C 159(5) . 75_545
C2C O4C C2C 140(5) . 115
C2C O4C O3C 99(3) . 105_666
C2C O4C O3C 66(3) 115 105_666
C2C O4C O3C 66(3) . 14_666
C2C O4C O3C 99(3) 115 14_666
O3C O4C O3C 35(2) 105_666 14_666
C2C O4C C2C 112(3) . 105_666
C2C O4C C2C 33(3) 115 105_666
O3C O4C C2C 40.0(14) 105_666 105_666
O3C O4C C2C 68.2(17) 14_666 105_666
C2C O4C C2C 33(3) . 14_666
C2C O4C C2C 112(3) 115 14_666
O3C O4C C2C 68.2(17) 105_666 14_666
O3C O4C C2C 40.0(14) 14_666 14_666
C2C O4C C2C 81(3) 105_666 14_666
O4C C2C C2C 115(5) . 14_666
O4C C2C O3C 166(4) . .
C2C C2C O3C 78(4) 14_666 .
O4C C2C O3C 72(3) . 14_666
C2C C2C O3C 53(3) 14_666 14_666
O3C C2C O3C 116(3) . 14_666
O4C C2C O4C 139(3) . 101_666
C2C C2C O4C 32(3) 14_666 101_666
O3C C2C O4C 55(2) . 101_666
O3C C2C O4C 85(2) 14_666 101_666
O4C C2C O3C 159(4) . 120
C2C C2C O3C 78(4) 14_666 120
O3C C2C O3C 22.4(16) . 120
O3C C2C O3C 127(3) 14_666 120
O4C C2C O3C 47.7(13) 101_666 120
O3C O3C C2C 128(2) 120 .
O3C O3C C2C 112.4(18) 120 14_666
C2C O3C C2C 48(3) . 14_666
O3C O3C O4C 72.3(10) 120 101_666
C2C O3C O4C 85(3) . 101_666
C2C O3C O4C 42.7(16) 14_666 101_666
O3C O3C C2C 29.5(15) 120 120
C2C O3C C2C 99(4) . 120
C2C O3C C2C 94(3) 14_666 120
O4C O3C C2C 64.1(16) 101_666 120

loop_
_geom_bond_atom_site_label_1
_geom_bond_atom_site_label_2
_geom_bond_distance
_geom_bond_site_symmetry_2
Si1 O1 1.6631(14) .
Si1 O2 1.6651(12) .
Si1 O4 1.6656(12) .
Si1 O3 1.6671(14) .
Si1 Na3A 3.167(5) .
Si1 Na3B 3.266(4) .
Si1 Na2A 3.299(9) 76_446
Si1 Na2B 3.393(3) 76_446
Si1 Na3C 3.408(10) .
Si1 Na1 3.5061(7) .
O2 Si1 1.6651(12) 157_665
O2 Na3A 2.224(6) .
O2 Na3B 2.338(6) .
O2 Na3C 2.515(13) .
O2 Na3D 3.014(17) .
O4 Si1 1.6655(12) 120
O4 Na3A 2.956(5) .
O4 Na3B 2.969(4) .
O3 Si1 1.6671(14) 190_657
O3 Na2A 2.333(11) 76_446
O3 Na2B 2.449(5) 76_446
O3 Na2C 2.70(2) 76_446
O3 Na1 2.752(3) .
O1 Si1 1.6632(14) 19_666
Na2A O3 2.333(11) 8_645
Na2A O3 2.333(11) 76_446
Na2A O3 2.333(11) 36_554
Na2A Na1 2.54(3) 76_446
Na2A OWA 2.87(3) .
Na2A OWA 2.87(3) 76_446
Na2A OWA 2.87(3) 50_554
Na2A Si1 3.299(9) 111_657
Na2A Si1 3.299(9) 76_446
Na2A Si1 3.299(9) 141_755
Na2A Si1 3.299(9) 186_566
Na2A Si1 3.299(9) 36_554
Na2B OWB 2.355(14) 8_645
Na2B OWB 2.355(14) 36_554
Na2B OWB 2.355(14) 81_545
Na2B OWB 2.355(14) 29_545
Na2B OWB 2.355(14) 76_446
Na2B OWB 2.355(14) .
Na2B O3 2.449(5) 36_554
Na2B O3 2.449(5) 8_645
Na2B O3 2.449(5) 76_446
Na2B Na1 2.817(8) 76_446
Na2B Si1 3.393(3) 76_446
Na2B Si1 3.393(3) 141_755
Na2C O3 2.70(2) 76_446
Na2C O3 2.70(2) 36_554
Na2C O3 2.70(2) 8_645
Na2C Na1 3.30(3) 76_446
Na2C Na2C 3.44(5) 50_554
Na2C Na2C 3.44(5) 27_645
Na2C Na2C 3.44(5) 76_446
Na1 Na2A 2.54(3) 148_665
Na1 Na2A 2.54(3) 76_446
Na1 O3 2.752(3) 178_566
Na1 O3 2.752(3) 58_545
Na1 O3 2.752(3) 151_556
Na1 O3 2.752(3) 79
Na1 O3 2.752(3) 121_656
Na1 Na2B 2.817(8) 148_665
Na1 Na2B 2.817(8) 76_446
Na1 Na2C 3.30(3) 148_665
Na1 Na2C 3.30(3) 76_446
Na3A OWA 2.22(8) .
Na3A O2 2.224(6) 36_554
Na3A O2 2.224(6) 54_455
Na3A O4 2.956(5) 36_554
Na3A O4 2.956(5) 54_455
Na3A Si1 3.167(5) 120
Na3A Si1 3.167(5) 36_554
Na3A Si1 3.167(5) 186_566
Na3A Si1 3.167(5) 54_455
Na3A Si1 3.167(5) 157_665
Na3B O2 2.338(6) 36_554
Na3B O2 2.338(6) 54_455
Na3B O4 2.969(4) 36_554
Na3B O4 2.969(4) 54_455
Na3B Si1 3.265(4) 120
Na3B Si1 3.265(4) 186_566
Na3B Si1 3.265(4) 36_554
Na3B Si1 3.265(4) 54_455
Na3B Si1 3.265(4) 157_665
Na3C O2 2.515(13) 36_554
Na3C O2 2.515(13) 54_455
Na3C Si1 3.408(10) 120
Na3C Si1 3.408(10) 36_554
Na3C Si1 3.408(10) 186_566
Na3C Si1 3.408(10) 54_455
Na3C Si1 3.408(10) 157_665
Na3D O2 3.014(17) 54_455
Na3D O2 3.014(17) 36_554
Na3E Na3E 0.94(8) 36_554
Na3E Na3E 0.94(8) 54_455
Na3E O1C 2.78(3) 9
Na3E O1C 2.78(3) 31_554
OWA Na2A 2.87(3) 76_446
OWA Na2A 2.87(3) 50_554
OWB OWB 0.96(5) 54_455
OWB OWB 0.96(5) 36_554
OWB Na2B 2.355(14) 76_446
O1C C1C 1.22(2) .
O1C Na3E 2.78(3) 82_545
O1C Na3E 2.78(3) 5
C1C O1C 1.22(2) 75_545
O4C C2C 1.09(3) .
O4C C2C 1.09(3) 115
O4C O3C 1.53(3) 105_666
O4C O3C 1.53(3) 14_666
O4C C2C 1.86(4) 105_666
O4C C2C 1.86(4) 14_666
C2C C2C 1.12(8) 14_666
C2C O3C 1.20(4) .
C2C O3C 1.47(5) 14_666
C2C O4C 1.86(4) 101_666
C2C O3C 1.92(5) 120
O3C O3C 0.93(5) 120
O3C C2C 1.47(5) 14_666
O3C O4C 1.53(3) 101_666
O3C C2C 1.92(5) 120
